data_8000001
loop_
_publ_author_name
'Takashi Aridomi'
'Tatsuya Kawamoto'
'Asako Igashira-Kamiyama'
'Takumi Konno'

_publ_contact_author
;
      Takumi Konno
   Department of Chemistry, Graduate School of Science, Osaka University,
Toyonaka, Osaka, 560-0043, Japan
;
_publ_section_title
;
 The First S-Bridged CoIIICdIICoIII and CoIIICdII2CoIII Structures
 Controlled by Chirality of Mono(thiolato)-Type Cobalt(III) Units
;
_journal_issue 3
_journal_name_full 'Chemistry Letters'
_journal_page_first 292
_journal_paper_doi 10.1246/cl.2005.292
_journal_volume 34
_journal_year 2005
_chemical_formula_sum 'C12 H46 Cd2 Cl8 Co2 N10 O3 S2'
_chemical_formula_weight 1069.01
_space_group_IT_number 154
_symmetry_cell_setting trigonal
_symmetry_space_group_name_Hall 'P 32 2"'
_symmetry_space_group_name_H-M 'P 32 2 1'
_atom_sites_solution_hydrogens geom
_atom_sites_solution_primary direct
_atom_sites_solution_secondary difmap
_audit_creation_method SHELXL-97
_cell_angle_alpha 90.00
_cell_angle_beta 90.00
_cell_angle_gamma 120.00
_cell_formula_units_Z 6
_cell_length_a 14.1950(16)
_cell_length_b 14.1950(16)
_cell_length_c 31.337(3)
_cell_measurement_reflns_used 25
_cell_measurement_temperature 296(2)
_cell_measurement_theta_max 15.0
_cell_measurement_theta_min 14.8
_cell_volume 5468.4(10)
_computing_cell_refinement 'MSC/AFC Diffractometer Control'
_computing_data_collection 'MSC/AFC Diffractometer Control'
_computing_data_reduction CrystalStructure
_computing_structure_refinement 'SHELXL-97 (Sheldrick, 1997)'
_computing_structure_solution SIR92
_diffrn_ambient_temperature 296(2)
_diffrn_measured_fraction_theta_full 0.998
_diffrn_measured_fraction_theta_max 0.998
_diffrn_measurement_device_type 'Rigaku AFC5R'
_diffrn_measurement_method \w
_diffrn_radiation_monochromator graphite
_diffrn_radiation_source 'fine-focus sealed tube'
_diffrn_radiation_type MoK\a
_diffrn_radiation_wavelength 0.71069
_diffrn_reflns_av_R_equivalents 0.0216
_diffrn_reflns_av_sigmaI/netI 0.0525
_diffrn_reflns_limit_h_max 17
_diffrn_reflns_limit_h_min -17
_diffrn_reflns_limit_k_max 19
_diffrn_reflns_limit_k_min 0
_diffrn_reflns_limit_l_max 44
_diffrn_reflns_limit_l_min 0
_diffrn_reflns_number 11360
_diffrn_reflns_theta_full 29.98
_diffrn_reflns_theta_max 29.98
_diffrn_reflns_theta_min 2.56
_diffrn_standards_decay_% -1.02
_diffrn_standards_interval_count 0
_diffrn_standards_number 3
_exptl_absorpt_coefficient_mu 2.705
_exptl_absorpt_correction_T_max 0.6871
_exptl_absorpt_correction_T_min 0.6138
_exptl_absorpt_correction_type psi-scan
_exptl_crystal_colour 'dark brown'
_exptl_crystal_density_diffrn 1.951
_exptl_crystal_density_method 'not measured'
_exptl_crystal_description prismatic
_exptl_crystal_F_000 3078
_exptl_crystal_size_max 0.20
_exptl_crystal_size_mid 0.20
_exptl_crystal_size_min 0.15
_refine_diff_density_max 0.839
_refine_diff_density_min -0.970
_refine_diff_density_rms 0.117
_refine_ls_abs_structure_details 'Flack H D (1983), Acta Cryst. A39, 876-881'
_refine_ls_abs_structure_Flack 0.01(2)
_refine_ls_extinction_method none
_refine_ls_goodness_of_fit_ref 1.041
_refine_ls_hydrogen_treatment 'riding model'
_refine_ls_matrix_type full
_refine_ls_number_parameters 382
_refine_ls_number_reflns 10612
_refine_ls_number_restraints 13
_refine_ls_restrained_S_all 1.043
_refine_ls_R_factor_all 0.0679
_refine_ls_R_factor_gt 0.0384
_refine_ls_shift/su_max 0.001
_refine_ls_shift/su_mean 0.000
_refine_ls_structure_factor_coef Fsqd
_refine_ls_weighting_details 'calc w=1/[\s^2^(Fo^2^)+(0.0616P)^2^+0.0000P] where P=(Fo^2^+2Fc^2^)/3'
_refine_ls_weighting_scheme calc
_refine_ls_wR_factor_gt 0.1047
_refine_ls_wR_factor_ref 0.1160
_reflns_number_gt 8111
_reflns_number_total 10612
_reflns_threshold_expression >2sigma(I)
_cod_depositor_comments
;
The following automatic conversions were performed:

'_exptl_absorpt_correction_type' tag value 'psi-scans' was replaced
with 'psi-scan' value.

Automatic conversion script
Id: cif_fix_values 1646 2011-03-28 12:23:43Z adriana 
;
_cod_original_sg_symbol_H-M P3221
_cod_database_code 8000001

loop_
_symmetry_equiv_pos_as_xyz
'x, y, z'
'-y, x-y, z+2/3'
'-x+y, -x, z+1/3'
'y, x, -z'
'x-y, -y, -z+1/3'
'-x, -x+y, -z+2/3'

loop_
_atom_site_label
_atom_site_type_symbol
_atom_site_fract_x
_atom_site_fract_y
_atom_site_fract_z
_atom_site_U_iso_or_equiv
_atom_site_adp_type
_atom_site_occupancy
_atom_site_symmetry_multiplicity
_atom_site_calc_flag
_atom_site_refinement_flags
_atom_site_disorder_assembly
_atom_site_disorder_group
Cd1 Cd 0.69208(3) 0.19016(3) 0.364756(12) 0.03670(9) Uani 1 1 d . . .
Cd2 Cd 0.60483(4) 0.30092(4) 0.456336(12) 0.04071(10) Uani 1 1 d . . .
Co1 Co 0.94500(6) 0.27422(6) 0.45739(2) 0.03802(17) Uani 1 1 d . . .
Co2 Co 0.43084(5) 0.11697(6) 0.28132(2) 0.03024(14) Uani 1 1 d . C .
Cl1 Cl 0.75574(12) 0.04443(11) 0.36440(4) 0.0390(3) Uani 1 1 d . . .
Cl2 Cl 0.82704(14) 0.30698(14) 0.30657(5) 0.0509(4) Uani 1 1 d . . .
Cl3 Cl 0.54856(15) 0.09477(11) 0.43509(5) 0.0481(3) Uani 1 1 d . . .
Cl4 Cl 0.62707(12) 0.34102(12) 0.37365(4) 0.0394(3) Uani 1 1 d . . .
Cl5 Cl 0.40482(17) 0.23855(19) 0.45901(7) 0.0709(6) Uani 1 1 d . . .
Cl6 Cl 0.69290(15) 0.50911(12) 0.46422(5) 0.0482(3) Uani 1 1 d . . .
Cl7 Cl 0.65562(13) 0.27922(12) 0.53126(4) 0.0440(3) Uani 1 1 d . . .
S1 S 0.81561(11) 0.30572(12) 0.42989(4) 0.0366(3) Uani 1 1 d . . .
S2 S 0.52610(12) 0.05750(11) 0.31915(4) 0.0356(3) Uani 1 1 d . . .
N1 N 1.0465(4) 0.4323(4) 0.45314(16) 0.0489(13) Uani 1 1 d . . .
H5 H 1.0855 0.4551 0.4774 0.059 Uiso 1 1 calc R . .
H6 H 1.0932 0.4446 0.4316 0.059 Uiso 1 1 calc R . .
N2 N 0.9828(4) 0.2496(4) 0.40022(15) 0.0415(11) Uani 1 1 d . . .
H7 H 0.9217 0.2033 0.3861 0.050 Uiso 1 1 calc R . .
H8 H 1.0154 0.3130 0.3858 0.050 Uiso 1 1 calc R . .
N3 N 1.0643(5) 0.2490(5) 0.47594(19) 0.0563(14) Uani 1 1 d . . .
H13 H 1.1060 0.2991 0.4955 0.068 Uiso 1 1 calc R . .
H14 H 1.0363 0.1827 0.4879 0.068 Uiso 1 1 calc R . .
N4 N 0.8388(4) 0.1187(5) 0.46593(16) 0.0481(13) Uani 1 1 d . . .
H15 H 0.7948 0.0926 0.4430 0.058 Uiso 1 1 calc R . .
H16 H 0.8740 0.0811 0.4688 0.058 Uiso 1 1 calc R . .
N5 N 0.9048(5) 0.2929(5) 0.51642(15) 0.0525(13) Uani 1 1 d . . .
H21 H 0.9647 0.3397 0.5310 0.063 Uiso 1 1 calc R . .
H22 H 0.8594 0.3199 0.5155 0.063 Uiso 1 1 calc R . .
N6 N 0.4789(4) 0.0738(4) 0.22984(13) 0.0350(9) Uani 1 1 d . . .
H27 H 0.4277 0.0057 0.2226 0.042 Uiso 1 1 calc R . .
H28 H 0.4846 0.1181 0.2083 0.042 Uiso 1 1 calc R . .
N7 N 0.5516(4) 0.2665(3) 0.27673(13) 0.0306(8) Uani 1 1 d . . .
H29 H 0.5851 0.2886 0.3021 0.037 Uiso 1 1 calc R . .
H30 H 0.6004 0.2695 0.2576 0.037 Uiso 1 1 calc R . .
N8 N 0.3512(4) 0.1695(4) 0.24513(16) 0.0408(10) Uani 1 1 d . . .
H35 H 0.3200 0.1240 0.2230 0.049 Uiso 1 1 calc R . .
H36 H 0.2984 0.1709 0.2605 0.049 Uiso 1 1 calc R . .
N9 N 0.3821(4) 0.1533(4) 0.33498(15) 0.0410(10) Uani 1 1 d . . .
H37 H 0.4308 0.1668 0.3559 0.049 Uiso 0.60 1 calc PR A 1
H38 H 0.3766 0.2132 0.3312 0.049 Uiso 0.60 1 calc PR A 1
H37B H 0.4396 0.1884 0.3525 0.049 Uiso 0.40 1 calc PR A 2
H38B H 0.3572 0.1989 0.3290 0.049 Uiso 0.40 1 calc PR A 2
N10 N 0.2996(5) -0.0289(4) 0.28816(19) 0.0546(14) Uani 1 1 d . . .
H43 H 0.2450 -0.0339 0.2719 0.065 Uiso 0.60 1 calc PR B 1
H44 H 0.3143 -0.0810 0.2799 0.065 Uiso 0.60 1 calc PR B 1
H43B H 0.2652 -0.0528 0.2630 0.065 Uiso 0.40 1 calc PR B 2
H44B H 0.3184 -0.0770 0.2978 0.065 Uiso 0.40 1 calc PR B 2
C1 C 0.9067(5) 0.4433(5) 0.41162(19) 0.0454(13) Uani 1 1 d . . .
H1 H 0.9403 0.4422 0.3848 0.054 Uiso 1 1 calc R . .
H2 H 0.8668 0.4816 0.4073 0.054 Uiso 1 1 calc R . .
C2 C 0.9923(6) 0.4992(6) 0.4457(2) 0.0518(15) Uani 1 1 d . . .
H3 H 1.0456 0.5720 0.4365 0.062 Uiso 1 1 calc R . .
H4 H 0.9590 0.5049 0.4719 0.062 Uiso 1 1 calc R . .
C3 C 1.0561(6) 0.2044(6) 0.4021(2) 0.0551(16) Uani 1 1 d . . .
H9 H 1.0972 0.2197 0.3757 0.066 Uiso 1 1 calc R . .
H10 H 1.0145 0.1261 0.4060 0.066 Uiso 1 1 calc R . .
C4 C 1.1308(6) 0.2564(7) 0.4387(3) 0.0630(19) Uani 1 1 d . . .
H11 H 1.1712 0.2193 0.4445 0.076 Uiso 1 1 calc R . .
H12 H 1.1822 0.3319 0.4322 0.076 Uiso 1 1 calc R . .
C5 C 0.7723(6) 0.1042(6) 0.5050(2) 0.0594(19) Uani 1 1 d . . .
H17 H 0.7407 0.0304 0.5157 0.071 Uiso 1 1 calc R . .
H18 H 0.7141 0.1190 0.4987 0.071 Uiso 1 1 calc R . .
C6 C 0.8510(7) 0.1857(7) 0.5377(2) 0.065(2) Uani 1 1 d . . .
H19 H 0.8118 0.1872 0.5628 0.078 Uiso 1 1 calc R . .
H20 H 0.9044 0.1658 0.5464 0.078 Uiso 1 1 calc R . .
C7 C 0.5783(6) 0.0143(5) 0.27478(17) 0.0462(14) Uani 1 1 d . . .
H23 H 0.6502 0.0265 0.2818 0.055 Uiso 1 1 calc R . .
H24 H 0.5310 -0.0630 0.2698 0.055 Uiso 1 1 calc R . .
C8 C 0.5845(5) 0.0771(5) 0.23481(17) 0.0394(11) Uani 1 1 d . . .
H25 H 0.6431 0.1518 0.2373 0.047 Uiso 1 1 calc R . .
H26 H 0.5984 0.0445 0.2101 0.047 Uiso 1 1 calc R . .
C9 C 0.5104(5) 0.3395(4) 0.26303(18) 0.0377(11) Uani 1 1 d . . .
H31 H 0.5694 0.4073 0.2520 0.045 Uiso 1 1 calc R . .
H32 H 0.4772 0.3556 0.2869 0.045 Uiso 1 1 calc R . .
C10 C 0.4285(5) 0.2806(5) 0.22910(18) 0.0431(13) Uani 1 1 d . . .
H33 H 0.4642 0.2762 0.2034 0.052 Uiso 1 1 calc R . .
H34 H 0.3898 0.3189 0.2223 0.052 Uiso 1 1 calc R . .
C11 C 0.2718(13) 0.0576(18) 0.3475(7) 0.050(4) Uani 0.60 1 d PU C 1
H45 H 0.2618 0.0575 0.3781 0.060 Uiso 0.60 1 calc PR C 1
H46 H 0.2142 0.0639 0.3336 0.060 Uiso 0.60 1 calc PR C 1
C12 C 0.2671(11) -0.0436(11) 0.3345(4) 0.061(3) Uani 0.60 1 d P C 1
H47 H 0.1941 -0.1048 0.3380 0.073 Uiso 0.60 1 calc PR C 1
H48 H 0.3169 -0.0564 0.3514 0.073 Uiso 0.60 1 calc PR C 1
C11B C 0.302(2) 0.064(3) 0.3559(10) 0.054(7) Uani 0.40 1 d PU C 2
H45B H 0.2609 0.0846 0.3746 0.065 Uiso 0.40 1 calc PR C 2
H46B H 0.3334 0.0293 0.3730 0.065 Uiso 0.40 1 calc PR C 2
C12B C 0.2258(18) -0.016(2) 0.3203(7) 0.081(8) Uani 0.40 1 d P C 2
H48B H 0.1748 -0.0865 0.3326 0.098 Uiso 0.40 1 calc PR C 2
H47B H 0.1849 0.0129 0.3065 0.098 Uiso 0.40 1 calc PR C 2
O1 O 1.067(2) -0.0366(18) 0.4088(7) 0.148(8) Uiso 0.50 1 d P . .
Cl8 Cl 0.9767(8) -0.1124(8) 0.3911(3) 0.073(2) Uiso 0.25 1 d P D 1
O2 O 0.980(4) -0.206(4) 0.3913(16) 0.163(17) Uiso 0.25 1 d P D 1
O3 O 0.983(4) -0.090(3) 0.3501(11) 0.120(12) Uiso 0.25 1 d P . 1
O4 O 0.892(2) -0.117(2) 0.4065(8) 0.078(7) Uiso 0.25 1 d P D 1
Cl8B Cl 0.9796(6) -0.0780(6) 0.4365(3) 0.0568(16) Uiso 0.25 1 d PD D 2
O2B O 0.929(3) -0.184(3) 0.4280(12) 0.117(11) Uiso 0.25 1 d P D 2
O3B O 0.8965(16) -0.0561(16) 0.4310(6) 0.053(4) Uiso 0.25 1 d P D 2
Cl9 Cl 1.0014(8) -0.0172(7) 0.4811(3) 0.180(3) Uiso 0.62 1 d PD . .
O5 O 0.7606(10) -0.2394(10) 0.5000 0.093(4) Uiso 0.80 2 d SP . .
O5B O 0.8164(16) -0.4708(16) 0.3030(6) 0.092(5) Uiso 0.40 1 d P . .
O5C O 0.9718(19) -0.0938(19) 0.4165(8) 0.044(5) Uiso 0.20 1 d P D 3

loop_
_atom_site_aniso_label
_atom_site_aniso_U_11
_atom_site_aniso_U_22
_atom_site_aniso_U_33
_atom_site_aniso_U_23
_atom_site_aniso_U_13
_atom_site_aniso_U_12
Cd1 0.0381(2) 0.0414(2) 0.03052(16) -0.00565(15) -0.00373(14) 0.01979(17)
Cd2 0.0529(2) 0.0371(2) 0.02876(16) -0.00050(14) 0.00431(16) 0.02005(19)
Co1 0.0294(3) 0.0399(4) 0.0275(3) -0.0001(3) -0.0049(3) 0.0043(3)
Co2 0.0276(3) 0.0315(3) 0.0262(3) -0.0018(2) 0.0014(2) 0.0107(3)
Cl1 0.0407(7) 0.0361(6) 0.0383(6) 0.0002(5) -0.0039(5) 0.0179(5)
Cl2 0.0540(9) 0.0578(9) 0.0422(7) 0.0077(6) 0.0166(6) 0.0288(8)
Cl3 0.0593(9) 0.0329(6) 0.0433(7) -0.0027(5) 0.0057(6) 0.0165(6)
Cl4 0.0461(7) 0.0453(7) 0.0291(5) -0.0035(5) 0.0003(5) 0.0246(6)
Cl5 0.0550(10) 0.0757(13) 0.0853(13) 0.0379(11) 0.0268(9) 0.0351(10)
Cl6 0.0691(10) 0.0403(7) 0.0380(6) -0.0035(5) -0.0079(6) 0.0294(7)
Cl7 0.0564(8) 0.0373(6) 0.0302(5) -0.0021(5) 0.0016(5) 0.0173(6)
S1 0.0313(6) 0.0398(7) 0.0284(5) -0.0035(5) 0.0001(4) 0.0101(5)
S2 0.0432(7) 0.0328(6) 0.0279(5) -0.0002(4) -0.0032(5) 0.0168(5)
N1 0.043(3) 0.040(3) 0.042(3) -0.005(2) -0.008(2) 0.004(2)
N2 0.031(2) 0.044(3) 0.037(2) 0.0010(19) -0.0021(18) 0.009(2)
N3 0.039(3) 0.056(3) 0.057(3) 0.004(3) -0.015(2) 0.012(2)
N4 0.037(2) 0.049(3) 0.035(2) 0.004(2) -0.0061(19) 0.004(2)
N5 0.051(3) 0.060(3) 0.031(2) -0.002(2) -0.006(2) 0.017(3)
N6 0.040(2) 0.038(2) 0.0288(19) -0.0045(17) -0.0015(17) 0.021(2)
N7 0.033(2) 0.032(2) 0.0264(17) 0.0008(15) 0.0017(15) 0.0156(17)
N8 0.037(2) 0.053(3) 0.040(2) -0.009(2) -0.0053(19) 0.029(2)
N9 0.038(2) 0.044(3) 0.036(2) -0.0019(19) 0.0060(18) 0.016(2)
N10 0.049(3) 0.040(3) 0.052(3) -0.008(2) 0.004(2) 0.006(2)
C1 0.048(3) 0.040(3) 0.038(3) 0.001(2) -0.002(2) 0.014(3)
C2 0.047(3) 0.041(3) 0.050(3) -0.010(3) -0.006(3) 0.009(3)
C3 0.049(4) 0.067(4) 0.051(3) 0.006(3) 0.006(3) 0.030(3)
C4 0.033(3) 0.065(5) 0.080(5) 0.018(4) 0.004(3) 0.017(3)
C5 0.050(4) 0.059(4) 0.041(3) 0.015(3) 0.012(3) 0.007(3)
C6 0.061(4) 0.078(5) 0.031(3) 0.013(3) 0.001(3) 0.016(4)
C7 0.076(4) 0.048(3) 0.032(2) -0.009(2) -0.005(3) 0.043(3)
C8 0.046(3) 0.046(3) 0.033(2) 0.001(2) 0.008(2) 0.028(3)
C9 0.045(3) 0.035(3) 0.039(3) 0.0007(19) 0.004(2) 0.024(2)
C10 0.047(3) 0.053(3) 0.037(3) 0.003(2) -0.001(2) 0.031(3)
C11 0.022(7) 0.055(7) 0.055(10) -0.015(6) 0.005(6) 0.005(6)
C12 0.046(7) 0.059(7) 0.052(7) 0.024(6) 0.017(5) 0.007(6)
C11B 0.029(12) 0.063(12) 0.043(11) -0.011(8) 0.003(9) 0.004(10)
C12B 0.047(11) 0.11(2) 0.048(10) 0.015(12) 0.002(9) 0.010(12)

loop_
_atom_type_symbol
_atom_type_description
_atom_type_scat_dispersion_real
_atom_type_scat_dispersion_imag
_atom_type_scat_source
C C 0.0033 0.0016 'International Tables Vol C Tables 4.2.6.8 and 6.1.1.4'
H H 0.0000 0.0000 'International Tables Vol C Tables 4.2.6.8 and 6.1.1.4'
Cd Cd -0.8075 1.2024 'International Tables Vol C Tables 4.2.6.8 and 6.1.1.4'
N N 0.0061 0.0033 'International Tables Vol C Tables 4.2.6.8 and 6.1.1.4'
Cl Cl 0.1484 0.1585 'International Tables Vol C Tables 4.2.6.8 and 6.1.1.4'
S S 0.1246 0.1234 'International Tables Vol C Tables 4.2.6.8 and 6.1.1.4'
Co Co 0.3494 0.9721 'International Tables Vol C Tables 4.2.6.8 and 6.1.1.4'
O O 0.0106 0.0060 'International Tables Vol C Tables 4.2.6.8 and 6.1.1.4'

loop_
_geom_angle_atom_site_label_1
_geom_angle_atom_site_label_2
_geom_angle_atom_site_label_3
_geom_angle
Cl2 Cd1 S2 101.06(5)
Cl2 Cd1 Cl1 93.78(5)
S2 Cd1 Cl1 88.35(5)
Cl2 Cd1 S1 95.63(5)
S2 Cd1 S1 162.38(4)
Cl1 Cd1 S1 96.22(5)
Cl2 Cd1 Cl4 90.09(5)
S2 Cd1 Cl4 94.88(4)
Cl1 Cd1 Cl4 174.39(4)
S1 Cd1 Cl4 79.35(4)
Cl2 Cd1 Cl3 170.25(5)
S2 Cd1 Cl3 84.65(5)
Cl1 Cd1 Cl3 94.28(5)
S1 Cd1 Cl3 78.05(4)
Cl4 Cd1 Cl3 81.49(4)
Cl5 Cd2 Cl7 105.50(6)
Cl5 Cd2 Cl6 102.41(7)
Cl7 Cd2 Cl6 92.66(5)
Cl5 Cd2 Cl4 95.79(6)
Cl7 Cd2 Cl4 158.59(5)
Cl6 Cd2 Cl4 84.82(5)
Cl5 Cd2 Cl3 87.52(7)
Cl7 Cd2 Cl3 92.57(5)
Cl6 Cd2 Cl3 167.10(5)
Cl4 Cd2 Cl3 86.00(5)
N2 Co1 N4 92.8(2)
N2 Co1 N1 91.8(2)
N4 Co1 N1 175.3(2)
N2 Co1 N3 84.3(2)
N4 Co1 N3 90.1(3)
N1 Co1 N3 91.2(2)
N2 Co1 N5 177.6(3)
N4 Co1 N5 85.0(2)
N1 Co1 N5 90.4(2)
N3 Co1 N5 94.5(3)
N2 Co1 S1 90.48(16)
N4 Co1 S1 91.78(18)
N1 Co1 S1 87.30(18)
N3 Co1 S1 174.55(19)
N5 Co1 S1 90.72(19)
N7 Co2 N6 91.47(19)
N7 Co2 N9 90.62(19)
N6 Co2 N9 176.7(2)
N7 Co2 N10 174.4(2)
N6 Co2 N10 93.1(2)
N9 Co2 N10 85.0(2)
N7 Co2 N8 84.6(2)
N6 Co2 N8 90.0(2)
N9 Co2 N8 92.8(2)
N10 Co2 N8 92.3(3)
N7 Co2 S2 94.62(13)
N6 Co2 S2 87.01(14)
N9 Co2 S2 90.22(16)
N10 Co2 S2 88.8(2)
N8 Co2 S2 176.91(15)
C11B N9 Co2 113.5(16)
C11 N9 Co2 108.8(8)
C12 N10 Co2 108.1(6)
C12B N10 Co2 106.9(11)
C2 C1 S1 107.2(4)
N1 C2 C1 107.9(5)
N2 C3 C4 107.3(6)
N3 C4 C3 107.8(6)
N4 C5 C6 105.8(5)
N5 C6 C5 106.3(5)
C8 C7 S2 110.3(4)
N6 C8 C7 107.9(5)
N7 C9 C10 106.5(4)
C9 C10 N8 108.0(5)
C12 C11 N9 109.1(13)
C11 C12 N10 105.8(12)
N9 C11B C12B 106(2)
N10 C12B C11B 106.8(18)
O4 Cl8 O1 113.0(19)
O4 Cl8 O3 110(2)
O1 Cl8 O3 107(2)
O4 Cl8 O2 117(3)
O1 Cl8 O2 108(3)
O3 Cl8 O2 102(3)
O2B Cl8B O3B 101.0(19)
O2B Cl8B O1 103(2)
O3B Cl8B O1 120.9(15)
O2B Cl8B Cl9 129.7(19)
O3B Cl8B Cl9 86.7(10)
O1 Cl8B Cl9 115.6(12)

loop_
_geom_bond_atom_site_label_1
_geom_bond_atom_site_label_2
_geom_bond_distance
Cd1 Cl2 2.5628(15)
Cd1 S2 2.5890(14)
Cd1 Cl1 2.6393(15)
Cd1 S1 2.6561(13)
Cd1 Cl4 2.7369(15)
Cd1 Cl3 2.8430(16)
Cd1 Co2 4.2207(8)
Cd1 Co1 4.2961(9)
Cd2 Cl5 2.517(2)
Cd2 Cl7 2.5199(14)
Cd2 Cl6 2.5813(16)
Cd2 Cl4 2.6376(13)
Cd2 Cl3 2.7033(15)
Cd2 S1 3.0725(15)
Co1 N2 1.951(5)
Co1 N4 1.973(5)
Co1 N1 1.974(5)
Co1 N3 1.985(6)
Co1 N5 1.992(5)
Co1 S1 2.2666(17)
Co1 Co2 8.5090(12)
Co2 N7 1.956(4)
Co2 N6 1.966(4)
Co2 N9 1.982(5)
Co2 N10 1.987(5)
Co2 N8 1.991(5)
Co2 S2 2.2556(16)
S1 C1 1.814(6)
S2 C7 1.821(6)
N1 C2 1.510(10)
N2 C3 1.473(9)
N3 C4 1.472(10)
N4 C5 1.495(8)
N5 C6 1.478(10)
N6 C8 1.483(7)
N7 C9 1.486(7)
N8 C10 1.488(8)
N9 C11B 1.38(3)
N9 C11 1.524(19)
N10 C12 1.505(13)
N10 C12B 1.53(3)
C1 C2 1.511(9)
C3 C4 1.485(11)
C5 C6 1.532(10)
C7 C8 1.515(8)
C9 C10 1.486(8)
C11 C12 1.46(3)
C11B C12B 1.57(3)
O1 Cl8 1.31(2)
O1 Cl8B 1.38(2)
Cl8 O4 1.27(3)
Cl8 O3 1.31(3)
Cl8 O2 1.35(5)
Cl8B O2B 1.33(4)
Cl8B O3B 1.37(2)
Cl8B Cl9 1.590(9)

loop_
_geom_contact_atom_site_label_1
_geom_contact_atom_site_label_2
_geom_contact_distance
_geom_contact_site_symmetry_2
Cl1 N2 3.278(5) .
Cl1 N8 3.307(5) 6_655
Cl1 N4 3.374(5) .
Cl2 N2 3.276(5) 6_765
Cl2 N1 3.312(6) 6_765
Cl4 N7 3.219(4) .
Cl4 N9 3.376(5) .
Cl5 N3 3.114(6) 4_546
Cl6 N6 3.337(5) 6_665
Cl6 N6 3.438(5) 3_665
Cl7 N7 3.248(4) 3_665
Cl7 N1 3.275(5) 4_546
Cl7 N5 3.475(7) .
